data_2021568
loop_
_publ_author_name
'Santiago de Oliveira, Yara'
'Saraiva Costa, Wendell'
'Ferreira Borges, Poliana'
'Silmara Alves de Santana, Maria'
'Ayala, Alejandro Pedro'

_publ_section_title
;
 The design of novel metronidazole benzoate structures: exploring
 stoichiometric diversity
;
_journal_coeditor_code JX3032
_journal_issue 5
_journal_name_full 'Acta Crystallographica Section C'
_journal_page_first
;
;
_journal_paper_doi 10.1107/S2053229619003838
_journal_volume 75
_journal_year 2019
_chemical_formula_iupac 'C13 H13 N3 O4, C8 H8 O3'
_chemical_formula_moiety 'C13 H13 N3 O4, C8 H8 O3'
_chemical_formula_sum 'C21 H21 N3 O7'
_chemical_formula_weight 427.41
_chemical_name_common
;
Benzoylmetronidazole--4-methoxybenzoic acid (1/1)
;
_chemical_name_systematic
;
2-(2-Methyl-5-nitro-1<i>H</i>-imidazol-1-yl)ethyl benzoate--4-methoxybenzoic
acid (1/1)
;
_space_group_crystal_system triclinic
_space_group_IT_number 2
_space_group_name_Hall '-P 1'
_space_group_name_H-M_alt 'P -1'
_symmetry_space_group_name_Hall '-P 1'
_symmetry_space_group_name_H-M 'P -1'
_atom_sites_solution_hydrogens difmap
_audit_creation_method
;
Olex2 1.2
(compiled 2018.05.29 svn.r3508 for OlexSys, GUI svn.r5506)
;
_cell_angle_alpha 107.3650(10)
_cell_angle_beta 103.2700(10)
_cell_angle_gamma 110.0910(10)
_cell_formula_units_Z 2
_cell_length_a 9.1309(4)
_cell_length_b 11.1274(4)
_cell_length_c 11.8538(5)
_cell_measurement_reflns_used 9919
_cell_measurement_temperature 300(2)
_cell_measurement_theta_max 27.502
_cell_measurement_theta_min 2.502
_cell_volume 1002.73(7)
_computing_cell_refinement
;
SAINT (Bruker, 2016)
;
_computing_data_collection
;
APEX3 (Bruker, 2012)
;
_computing_data_reduction
;
SAINT (Bruker, 2016)
;
_computing_molecular_graphics
;
OLEX2 (Dolomanov <i>et al.</i>,  2009),
<i>MERCURY</i> (Version 3.10; Macrae <i>et al.</i>,  2008) and
<i>VEGA</i> (Pedretti <i>et al.</i>, 2004)
;
_computing_publication_material
;
OLEX2 (Dolomanov <i>et al.</i>,  2009)
;
_computing_structure_refinement
;
SHELXL2018 (Sheldrick, 2015b)
;
_computing_structure_solution
;
SHELXT2014 (Sheldrick, 2015a)
;
_diffrn_ambient_temperature 300
_diffrn_measured_fraction_theta_full 0.990
_diffrn_measured_fraction_theta_max 0.992
_diffrn_measurement_device_type 'Bruker APEX3 microsource'
_diffrn_measurement_method '\f and \w scans'
_diffrn_radiation_type MoK\a
_diffrn_radiation_wavelength 0.71073
_diffrn_reflns_av_R_equivalents 0.0632
_diffrn_reflns_av_unetI/netI 0.0493
_diffrn_reflns_limit_h_max 11
_diffrn_reflns_limit_h_min -11
_diffrn_reflns_limit_k_max 14
_diffrn_reflns_limit_k_min -14
_diffrn_reflns_limit_l_max 15
_diffrn_reflns_limit_l_min -15
_diffrn_reflns_number 32021
_diffrn_reflns_theta_full 25.242
_diffrn_reflns_theta_max 27.511
_diffrn_reflns_theta_min 3.555
_exptl_absorpt_coefficient_mu 0.108
_exptl_absorpt_correction_T_max 0.7456
_exptl_absorpt_correction_T_min 0.5865
_exptl_absorpt_correction_type multi-scan
_exptl_absorpt_process_details
;
(SADABS; Bruker, 2016)
;
_exptl_crystal_colour 'clear light colourless'
_exptl_crystal_density_diffrn 1.416
_exptl_crystal_density_method 'not measured'
_exptl_crystal_description plate
_exptl_crystal_F_000 448
_exptl_crystal_size_max 0.734
_exptl_crystal_size_mid 0.487
_exptl_crystal_size_min 0.212
_refine_diff_density_max 0.760
_refine_diff_density_min -0.239
_refine_ls_extinction_method none
_refine_ls_goodness_of_fit_ref 1.049
_refine_ls_hydrogen_treatment refall
_refine_ls_matrix_type full
_refine_ls_number_parameters 364
_refine_ls_number_reflns 4583
_refine_ls_number_restraints 0
_refine_ls_restrained_S_all 1.049
_refine_ls_R_factor_all 0.0689
_refine_ls_R_factor_gt 0.0586
_refine_ls_shift/su_max 0.000
_refine_ls_shift/su_mean 0.000
_refine_ls_structure_factor_coef Fsqd
_refine_ls_weighting_details 'w=1/[\s^2^(Fo^2^)+(0.0785P)^2^+0.4129P] where P=(Fo^2^+2Fc^2^)/3'
_refine_ls_weighting_scheme calc
_refine_ls_wR_factor_gt 0.1509
_refine_ls_wR_factor_ref 0.1647
_reflns_number_gt 3795
_reflns_number_total 4583
_reflns_threshold_expression 'I > 2\s(I)'
_cod_data_source_file jx3032sup1.cif
_cod_data_source_block bzmdmac
_cod_database_code 2021568
_shelx_space_group_comment
;
The symmetry employed for this shelxl refinement is uniquely defined
by the following loop, which should always be used as a source of
symmetry information in preference to the above space-group names.
They are only intended as comments.
;

loop_
_space_group_symop_operation_xyz
'x, y, z'
'-x, -y, -z'

loop_
_atom_site_type_symbol
_atom_site_label
_atom_site_fract_x
_atom_site_fract_y
_atom_site_fract_z
_atom_site_U_iso_or_equiv
_atom_site_adp_type
_atom_site_calc_flag
_atom_site_occupancy
O O3 0.25372(18) 0.92488(15) 0.54618(12) 0.0501(3) Uani d 1
O O1' 0.8663(2) 0.60162(19) 0.82192(14) 0.0593(4) Uani d 1
O O3' 1.3864(2) 0.35358(17) 0.84208(14) 0.0603(4) Uani d 1
O O2' 0.8625(2) 0.56494(18) 0.62520(14) 0.0617(4) Uani d 1
O O4 0.3621(2) 0.82888(18) 0.41261(14) 0.0592(4) Uani d 1
O O2 0.2647(2) 0.86239(18) 0.88018(15) 0.0624(4) Uani d 1
O O1 0.4097(2) 0.84360(19) 1.03975(14) 0.0675(5) Uani d 1
N N1 0.43006(18) 0.75915(15) 0.73271(14) 0.0395(3) Uani d 1
N N3 0.3715(2) 0.83160(16) 0.92979(14) 0.0442(4) Uani d 1
N N2 0.63325(19) 0.70185(17) 0.79998(15) 0.0463(4) Uani d 1
C C2' 1.0933(2) 0.44853(18) 0.66222(16) 0.0404(4) Uani d 1
C C1' 1.0392(2) 0.50531(17) 0.75630(15) 0.0372(4) Uani d 1
C C8 0.1692(2) 0.91266(18) 0.33808(16) 0.0395(4) Uani d 1
C C5 0.3002(2) 0.76950(19) 0.64032(17) 0.0423(4) Uani d 1
C C3' 1.2086(2) 0.39608(19) 0.68643(17) 0.0420(4) Uani d 1
C C3 0.4572(2) 0.77942(18) 0.85787(16) 0.0391(4) Uani d 1
C C4' 1.2720(2) 0.40079(19) 0.80701(17) 0.0418(4) Uani d 1
C C7 0.2705(2) 0.88207(19) 0.43220(17) 0.0420(4) Uani d 1
C C1 0.5419(2) 0.71451(18) 0.70306(17) 0.0403(4) Uani d 1
C C7' 0.9147(2) 0.55954(19) 0.72677(17) 0.0422(4) Uani d 1
C C6' 1.1052(2) 0.5099(2) 0.87698(17) 0.0434(4) Uani d 1
C C2 0.5799(2) 0.7421(2) 0.89668(18) 0.0460(4) Uani d 1
C C6 0.3670(3) 0.9180(2) 0.64893(18) 0.0482(4) Uani d 1
C C4 0.5590(3) 0.6836(3) 0.5775(2) 0.0540(5) Uani d 1
C C5' 1.2197(3) 0.4587(2) 0.90209(18) 0.0474(4) Uani d 1
C C9 0.1616(3) 0.8622(2) 0.21389(18) 0.0508(5) Uani d 1
C C8' 1.4517(4) 0.2998(3) 0.7517(3) 0.0650(6) Uani d 1
C C13 0.0911(3) 0.9973(3) 0.3722(2) 0.0545(5) Uani d 1
C C11 -0.0037(3) 0.9767(3) 0.1587(2) 0.0651(6) Uani d 1
C C10 0.0749(3) 0.8943(3) 0.1246(2) 0.0639(6) Uani d 1
C C12 0.0049(3) 1.0293(3) 0.2823(3) 0.0670(6) Uani d 1
H H5A 0.269(3) 0.702(2) 0.552(2) 0.046(5) Uiso d 1
H H5B 0.194(3) 0.744(2) 0.6573(19) 0.041(5) Uiso d 1
H H6A 0.480(3) 0.942(2) 0.640(2) 0.055(6) Uiso d 1
H H6B 0.373(3) 0.985(2) 0.734(2) 0.054(6) Uiso d 1
H H6' 1.069(3) 0.549(2) 0.941(2) 0.062(6) Uiso d 1
H H2' 1.055(3) 0.446(2) 0.578(2) 0.051(6) Uiso d 1
H H4A 0.645(3) 0.659(2) 0.577(2) 0.056(6) Uiso d 1
H H2 0.624(3) 0.739(3) 0.977(3) 0.070(7) Uiso d 1
H H3' 1.243(3) 0.357(2) 0.620(2) 0.062(7) Uiso d 1
H H5' 1.261(3) 0.460(3) 0.983(3) 0.071(7) Uiso d 1
H H8'A 1.509(4) 0.375(3) 0.726(3) 0.081(8) Uiso d 1
H H9 0.219(3) 0.804(3) 0.190(2) 0.069(7) Uiso d 1
H H13 0.095(3) 1.031(3) 0.451(3) 0.066(7) Uiso d 1
H H4B 0.458(4) 0.606(3) 0.509(3) 0.090(9) Uiso d 1
H H1' 0.798(4) 0.636(3) 0.811(3) 0.086(9) Uiso d 1
H H4C 0.579(4) 0.759(3) 0.556(3) 0.084(9) Uiso d 1
H H8'B 1.362(4) 0.219(3) 0.681(3) 0.088(9) Uiso d 1
H H8'C 1.527(4) 0.271(3) 0.796(3) 0.079(8) Uiso d 1
H H10 0.069(4) 0.855(3) 0.037(3) 0.096(9) Uiso d 1
H H12 -0.045(4) 1.088(3) 0.313(3) 0.095(10) Uiso d 1
H H11 -0.073(4) 0.990(3) 0.088(3) 0.082(8) Uiso d 1

loop_
_atom_site_aniso_label
_atom_site_aniso_U_11
_atom_site_aniso_U_22
_atom_site_aniso_U_33
_atom_site_aniso_U_12
_atom_site_aniso_U_13
_atom_site_aniso_U_23
O3 0.0631(8) 0.0679(8) 0.0405(7) 0.0422(7) 0.0235(6) 0.0306(6)
O1' 0.0634(9) 0.0923(11) 0.0499(8) 0.0555(9) 0.0293(7) 0.0337(8)
O3' 0.0698(9) 0.0814(10) 0.0511(8) 0.0548(8) 0.0214(7) 0.0307(7)
O2' 0.0699(9) 0.0916(11) 0.0458(8) 0.0558(9) 0.0213(7) 0.0333(8)
O4 0.0709(9) 0.0877(10) 0.0554(8) 0.0566(9) 0.0350(7) 0.0419(8)
O2 0.0763(10) 0.0866(11) 0.0602(9) 0.0601(9) 0.0375(8) 0.0386(8)
O1 0.0819(11) 0.0950(12) 0.0368(7) 0.0490(10) 0.0272(7) 0.0260(8)
N1 0.0455(7) 0.0473(8) 0.0370(7) 0.0274(6) 0.0182(6) 0.0213(6)
N3 0.0501(8) 0.0473(8) 0.0407(8) 0.0245(7) 0.0208(7) 0.0187(6)
N2 0.0451(8) 0.0586(9) 0.0472(8) 0.0310(7) 0.0185(7) 0.0265(7)
C2' 0.0439(9) 0.0471(9) 0.0325(8) 0.0221(7) 0.0136(7) 0.0177(7)
C1' 0.0361(8) 0.0417(8) 0.0364(8) 0.0177(6) 0.0144(6) 0.0178(7)
C8 0.0384(8) 0.0490(9) 0.0381(8) 0.0209(7) 0.0165(7) 0.0235(7)
C5 0.0425(9) 0.0461(9) 0.0400(9) 0.0214(7) 0.0145(7) 0.0187(7)
C3' 0.0480(9) 0.0476(9) 0.0355(8) 0.0257(8) 0.0183(7) 0.0162(7)
C3 0.0433(8) 0.0438(8) 0.0353(8) 0.0216(7) 0.0163(7) 0.0186(7)
C4' 0.0427(9) 0.0462(9) 0.0405(9) 0.0240(7) 0.0133(7) 0.0194(7)
C7 0.0463(9) 0.0523(9) 0.0405(9) 0.0277(8) 0.0205(7) 0.0256(8)
C1 0.0431(9) 0.0440(9) 0.0417(9) 0.0237(7) 0.0192(7) 0.0201(7)
C7' 0.0397(8) 0.0483(9) 0.0399(9) 0.0215(7) 0.0150(7) 0.0174(7)
C6' 0.0461(9) 0.0562(10) 0.0371(9) 0.0265(8) 0.0211(7) 0.0226(8)
C2 0.0468(9) 0.0588(11) 0.0402(9) 0.0285(8) 0.0152(7) 0.0249(8)
C6 0.0546(11) 0.0501(10) 0.0388(9) 0.0232(8) 0.0120(8) 0.0209(8)
C4 0.0650(13) 0.0688(13) 0.0497(11) 0.0431(11) 0.0311(10) 0.0287(10)
C5' 0.0550(10) 0.0630(11) 0.0346(9) 0.0320(9) 0.0178(8) 0.0254(8)
C9 0.0606(11) 0.0591(11) 0.0383(9) 0.0316(10) 0.0186(8) 0.0209(8)
C8' 0.0742(15) 0.0746(15) 0.0626(14) 0.0540(14) 0.0248(12) 0.0250(12)
C13 0.0622(12) 0.0804(14) 0.0480(11) 0.0464(11) 0.0302(9) 0.0363(10)
C11 0.0629(13) 0.0952(17) 0.0603(13) 0.0452(13) 0.0218(11) 0.0504(13)
C10 0.0773(15) 0.0840(15) 0.0384(10) 0.0415(13) 0.0187(10) 0.0308(10)
C12 0.0744(15) 0.0998(18) 0.0706(15) 0.0638(14) 0.0384(12) 0.0524(14)

loop_
_atom_type_symbol
_atom_type_description
_atom_type_scat_dispersion_real
_atom_type_scat_dispersion_imag
_atom_type_scat_source
C C 0.0033 0.0016 'International Tables Vol C Tables 4.2.6.8 and 6.1.1.4'
H H 0.0000 0.0000 'International Tables Vol C Tables 4.2.6.8 and 6.1.1.4'
N N 0.0061 0.0033 'International Tables Vol C Tables 4.2.6.8 and 6.1.1.4'
O O 0.0106 0.0060 'International Tables Vol C Tables 4.2.6.8 and 6.1.1.4'

loop_
_geom_angle_atom_site_label_1
_geom_angle_atom_site_label_2
_geom_angle_atom_site_label_3
_geom_angle
C7 O3 C6 115.93(14)
C7' O1' H1' 117(2)
C4' O3' C8' 118.47(17)
C3 N1 C5 130.29(14)
C1 N1 C5 123.92(15)
C1 N1 C3 105.61(14)
O2 N3 C3 119.27(15)
O1 N3 O2 123.58(16)
O1 N3 C3 117.15(16)
C1 N2 C2 106.00(15)
C1' C2' H2' 121.8(13)
C3' C2' C1' 121.08(16)
C3' C2' H2' 117.1(13)
C2' C1' C7' 119.62(15)
C2' C1' C6' 118.55(16)
C6' C1' C7' 121.83(16)
C9 C8 C7 118.52(16)
C9 C8 C13 119.36(17)
C13 C8 C7 121.99(16)
N1 C5 C6 108.80(15)
N1 C5 H5A 111.9(12)
N1 C5 H5B 111.0(11)
C6 C5 H5A 109.4(12)
C6 C5 H5B 110.5(11)
H5A C5 H5B 105.3(16)
C2' C3' C4' 119.46(16)
C2' C3' H3' 119.6(15)
C4' C3' H3' 120.9(15)
N1 C3 N3 124.90(15)
C2 C3 N1 107.41(15)
C2 C3 N3 127.68(16)
O3' C4' C3' 124.69(17)
O3' C4' C5' 115.47(16)
C3' C4' C5' 119.83(16)
O3 C7 C8 112.45(14)
O4 C7 O3 122.94(16)
O4 C7 C8 124.57(16)
N1 C1 C4 123.52(16)
N2 C1 N1 111.65(15)
N2 C1 C4 124.83(16)
O1' C7' C1' 113.17(15)
O2' C7' O1' 123.39(17)
O2' C7' C1' 123.44(16)
C1' C6' H6' 118.4(15)
C5' C6' C1' 120.87(17)
C5' C6' H6' 120.7(15)
N2 C2 H2 122.3(16)
C3 C2 N2 109.30(16)
C3 C2 H2 128.3(16)
O3 C6 C5 109.66(15)
O3 C6 H6A 109.6(13)
O3 C6 H6B 107.7(12)
C5 C6 H6A 107.2(12)
C5 C6 H6B 109.6(12)
H6A C6 H6B 113.0(18)
C1 C4 H4A 110.3(15)
C1 C4 H4B 112.5(18)
C1 C4 H4C 111.9(19)
H4A C4 H4B 107(2)
H4A C4 H4C 109(2)
H4B C4 H4C 106(3)
C4' C5' H5' 119.7(16)
C6' C5' C4' 120.21(17)
C6' C5' H5' 120.1(16)
C8 C9 H9 119.7(15)
C10 C9 C8 120.3(2)
C10 C9 H9 120.1(15)
O3' C8' H8'A 108.8(17)
O3' C8' H8'B 108.8(19)
O3' C8' H8'C 104.0(17)
H8'A C8' H8'B 111(3)
H8'A C8' H8'C 114(2)
H8'B C8' H8'C 109(2)
C8 C13 H13 120.7(17)
C12 C13 C8 120.1(2)
C12 C13 H13 119.3(17)
C10 C11 C12 120.4(2)
C10 C11 H11 116.3(16)
C12 C11 H11 123.2(17)
C9 C10 H10 118.5(19)
C11 C10 C9 120.0(2)
C11 C10 H10 121.4(19)
C13 C12 H12 115(2)
C11 C12 C13 119.9(2)
C11 C12 H12 125(2)

loop_
_geom_bond_atom_site_label_1
_geom_bond_atom_site_label_2
_geom_bond_distance
O3 C7 1.355(2)
O3 C6 1.446(2)
O1' C7' 1.320(2)
O1' H1' 0.84(3)
O3' C4' 1.359(2)
O3' C8' 1.421(3)
O2' C7' 1.217(2)
O4 C7 1.204(2)
O2 N3 1.225(2)
O1 N3 1.222(2)
N1 C5 1.480(2)
N1 C3 1.381(2)
N1 C1 1.350(2)
N3 C3 1.414(2)
N2 C1 1.331(2)
N2 C2 1.361(2)
C2' C1' 1.391(2)
C2' C3' 1.384(2)
C2' H2' 0.97(2)
C1' C7' 1.481(2)
C1' C6' 1.397(2)
C8 C7 1.478(2)
C8 C9 1.386(3)
C8 C13 1.388(3)
C5 C6 1.513(3)
C5 H5A 1.00(2)
C5 H5B 1.00(2)
C3' C4' 1.391(2)
C3' H3' 0.96(3)
C3 C2 1.355(2)
C4' C5' 1.392(3)
C1 C4 1.482(3)
C6' C5' 1.369(3)
C6' H6' 0.94(3)
C2 H2 0.97(3)
C6 H6A 1.01(2)
C6 H6B 1.04(2)
C4 H4A 0.92(3)
C4 H4B 0.97(3)
C4 H4C 0.92(3)
C5' H5' 0.94(3)
C9 C10 1.382(3)
C9 H9 0.98(3)
C8' H8'A 1.00(3)
C8' H8'B 0.95(3)
C8' H8'C 0.98(3)
C13 C12 1.384(3)
C13 H13 0.88(3)
C11 C10 1.372(4)
C11 C12 1.379(4)
C11 H11 1.01(3)
C10 H10 0.98(3)
C12 H12 0.95(3)

_cod_database_fobs_code 2021568
